data_1543275
loop_
_publ_author_name
'Sivakumar, P.'
'Sudhahar, S.'
'Israel, S.'
'Chakkaravarthi, G.'

_publ_section_title
;
 2-Amino-6-methylpyridinium 2-hydroxybenzoate
;
_journal_coeditor_code BT4008
_journal_issue 5
_journal_name_full IUCrData
_journal_page_first x160747
_journal_paper_doi 10.1107/S2414314616007471
_journal_volume 1
_journal_year 2016
_chemical_formula_iupac 'C6 H9 N2 +, C7 H5 O3 -'
_chemical_formula_moiety 'C6 H9 N2 +, C7 H5 O3 -'
_chemical_formula_sum 'C13 H14 N2 O3'
_chemical_formula_weight 246.26
_chemical_name_systematic
;
2-Amino-6-methylpyridinium 2-hydroxybenzoate
;
_space_group_IT_number 88
_symmetry_cell_setting tetragonal
_symmetry_space_group_name_Hall '-I 4ad'
_symmetry_space_group_name_H-M 'I 41/a :2'
_atom_sites_solution_hydrogens geom
_atom_sites_solution_primary direct
_atom_sites_solution_secondary difmap
_audit_creation_method SHELXL-97
_cell_angle_alpha 90.00
_cell_angle_beta 90.00
_cell_angle_gamma 90.00
_cell_formula_units_Z 16
_cell_length_a 14.1096(6)
_cell_length_b 14.1096(6)
_cell_length_c 24.6537(11)
_cell_measurement_reflns_used 9075
_cell_measurement_temperature 293(2)
_cell_measurement_theta_max 27.3
_cell_measurement_theta_min 2.6
_cell_volume 4908.1(4)
_computing_cell_refinement
;
SAINT (Bruker, 2004)
;
_computing_data_collection
;
APEX2 (Bruker, 2004)
;
_computing_data_reduction
;
SAINT (Bruker, 2004)
;
_computing_molecular_graphics
;
PLATON (Spek, 2009)
;
_computing_publication_material
;
SHELXL97 (Sheldrick, 2008) and PLATON (Spek, 2009)
;
_computing_structure_refinement
;
SHELXL97 (Sheldrick, 2008)
;
_computing_structure_solution
;
SHELXS97 (Sheldrick, 2008)
;
_diffrn_ambient_temperature 293(2)
_diffrn_measured_fraction_theta_full 0.999
_diffrn_measured_fraction_theta_max 0.999
_diffrn_measurement_device_type 'Bruker Kappa APEXII CCD'
_diffrn_measurement_method '\w and \f scan'
_diffrn_radiation_monochromator graphite
_diffrn_radiation_source 'fine-focus sealed tube'
_diffrn_radiation_type MoK\a
_diffrn_radiation_wavelength 0.71073
_diffrn_reflns_av_R_equivalents 0.0406
_diffrn_reflns_av_sigmaI/netI 0.0217
_diffrn_reflns_limit_h_max 18
_diffrn_reflns_limit_h_min -17
_diffrn_reflns_limit_k_max 15
_diffrn_reflns_limit_k_min -18
_diffrn_reflns_limit_l_max 31
_diffrn_reflns_limit_l_min -31
_diffrn_reflns_number 33461
_diffrn_reflns_theta_full 27.09
_diffrn_reflns_theta_max 27.09
_diffrn_reflns_theta_min 2.63
_diffrn_standards_interval_time 0
_diffrn_standards_number 0
_exptl_absorpt_coefficient_mu 0.096
_exptl_absorpt_correction_T_max 0.9810
_exptl_absorpt_correction_T_min 0.9736
_exptl_absorpt_correction_type multi-scan
_exptl_absorpt_process_details
;
(SADABS; Bruker, 2004)
;
_exptl_crystal_colour colourless
_exptl_crystal_density_diffrn 1.333
_exptl_crystal_density_method 'not measured'
_exptl_crystal_description block
_exptl_crystal_F_000 2080
_exptl_crystal_size_max 0.28
_exptl_crystal_size_mid 0.24
_exptl_crystal_size_min 0.20
_refine_diff_density_max 0.169
_refine_diff_density_min -0.177
_refine_ls_extinction_coef 0.0018(4)
_refine_ls_extinction_expression Fc^*^=kFc[1+0.001xFc^2^\l^3^/sin(2\q)]^-1/4^
_refine_ls_extinction_method
;
SHELXL97 (Sheldrick, 2008)
;
_refine_ls_goodness_of_fit_ref 1.052
_refine_ls_hydrogen_treatment mixed
_refine_ls_matrix_type full
_refine_ls_number_parameters 169
_refine_ls_number_reflns 2705
_refine_ls_number_restraints 1
_refine_ls_restrained_S_all 1.052
_refine_ls_R_factor_all 0.1063
_refine_ls_R_factor_gt 0.0546
_refine_ls_shift/su_max 0.000
_refine_ls_shift/su_mean 0.000
_refine_ls_structure_factor_coef Fsqd
_refine_ls_weighting_details 'calc w=1/[\s^2^(Fo^2^)+(0.0790P)^2^+4.2162P] where P=(Fo^2^+2Fc^2^)/3'
_refine_ls_weighting_scheme calc
_refine_ls_wR_factor_gt 0.1401
_refine_ls_wR_factor_ref 0.1910
_reflns_number_gt 1564
_reflns_number_total 2705
_reflns_threshold_expression I>2\s(I)
_cod_data_source_file bt4008sup1.cif
_cod_data_source_block I
_cod_original_sg_symbol_H-M 'I 41/a'
_cod_database_code 1543275

loop_
_symmetry_equiv_pos_as_xyz
'x, y, z'
'-x, -y+1/2, z'
'-y+3/4, x+1/4, z+1/4'
'y+1/4, -x+1/4, z+1/4'
'x+1/2, y+1/2, z+1/2'
'-x+1/2, -y+1, z+1/2'
'-y+5/4, x+3/4, z+3/4'
'y+3/4, -x+3/4, z+3/4'
'-x, -y, -z'
'x, y-1/2, -z'
'y-3/4, -x-1/4, -z-1/4'
'-y-1/4, x-1/4, -z-1/4'
'-x+1/2, -y+1/2, -z+1/2'
'x+1/2, y, -z+1/2'
'y-1/4, -x+1/4, -z+1/4'
'-y+1/4, x+1/4, -z+1/4'

loop_
_atom_site_type_symbol
_atom_site_label
_atom_site_fract_x
_atom_site_fract_y
_atom_site_fract_z
_atom_site_U_iso_or_equiv
_atom_site_adp_type
_atom_site_calc_flag
_atom_site_refinement_flags
_atom_site_occupancy
_atom_site_symmetry_multiplicity
C C1 0.3466(2) 0.3614(2) 0.53227(11) 0.0800(9) Uani d . 1 1
H H1 0.3287 0.3597 0.5686 0.096 Uiso calc R 1 1
C C2 0.4403(2) 0.3718(3) 0.51924(13) 0.1165(15) Uani d . 1 1
H H2 0.4854 0.3779 0.5465 0.140 Uiso calc R 1 1
C C3 0.4674(2) 0.3733(3) 0.46571(13) 0.1088(13) Uani d . 1 1
H H3 0.5311 0.3798 0.4568 0.131 Uiso calc R 1 1
C C4 0.4020(2) 0.3655(2) 0.42581(12) 0.0780(8) Uani d . 1 1
H H4 0.4210 0.3666 0.3897 0.094 Uiso calc R 1 1
C C5 0.30732(18) 0.35571(17) 0.43851(9) 0.0585(6) Uani d . 1 1
C C6 0.27839(17) 0.35353(16) 0.49277(9) 0.0544(6) Uani d . 1 1
C C7 0.17649(18) 0.34951(17) 0.50774(10) 0.0599(6) Uani d . 1 1
C C8 0.13374(19) 0.61715(17) 0.54553(10) 0.0614(6) Uani d . 1 1
C C9 0.2265(2) 0.6006(2) 0.53459(12) 0.0730(7) Uani d . 1 1
H H9 0.2712 0.6010 0.5623 0.088 Uiso calc R 1 1
C C10 0.2540(2) 0.5829(2) 0.48125(12) 0.0745(8) Uani d . 1 1
H H10 0.3176 0.5717 0.4736 0.089 Uiso calc R 1 1
C C11 0.19078(19) 0.58161(18) 0.44066(11) 0.0670(7) Uani d . 1 1
H H11 0.2104 0.5699 0.4053 0.080 Uiso calc R 1 1
C C12 0.09491(17) 0.59811(17) 0.45197(10) 0.0576(6) Uani d . 1 1
C C13 0.0943(2) 0.6378(2) 0.59994(11) 0.0778(8) Uani d . 1 1
H H13A 0.1448 0.6403 0.6260 0.117 Uiso calc R 1 1
H H13B 0.0504 0.5888 0.6099 0.117 Uiso calc R 1 1
H H13C 0.0620 0.6977 0.5992 0.117 Uiso calc R 1 1
N N1 0.07022(14) 0.61524(13) 0.50402(7) 0.0560(5) Uani d . 1 1
H H1B 0.0115 0.6254 0.5113 0.067 Uiso calc R 1 1
N N2 0.02771(16) 0.59673(17) 0.41480(8) 0.0744(7) Uani d . 1 1
H H2A -0.0303 0.6066 0.4239 0.089 Uiso calc R 1 1
H H2B 0.0419 0.5860 0.3814 0.089 Uiso calc R 1 1
O O1 0.24464(16) 0.35081(17) 0.39747(7) 0.0842(6) Uani d D 1 1
O O2 0.11578(12) 0.35100(14) 0.46963(7) 0.0710(5) Uani d . 1 1
O O3 0.15438(14) 0.34665(16) 0.55672(7) 0.0848(6) Uani d . 1 1
H H1A 0.1912(12) 0.351(3) 0.4121(13) 0.103(12) Uiso d D 1 1

loop_
_atom_site_aniso_label
_atom_site_aniso_U_11
_atom_site_aniso_U_22
_atom_site_aniso_U_33
_atom_site_aniso_U_12
_atom_site_aniso_U_13
_atom_site_aniso_U_23
C1 0.0703(18) 0.121(3) 0.0491(14) 0.0083(16) -0.0032(13) -0.0042(15)
C2 0.068(2) 0.210(5) 0.071(2) 0.003(2) -0.0143(16) -0.015(2)
C3 0.0611(18) 0.187(4) 0.078(2) -0.001(2) 0.0049(16) -0.021(2)
C4 0.0699(18) 0.105(2) 0.0590(16) 0.0030(15) 0.0115(13) -0.0068(15)
C5 0.0649(15) 0.0631(14) 0.0475(12) 0.0037(11) 0.0001(11) -0.0051(11)
C6 0.0623(14) 0.0560(13) 0.0449(12) 0.0022(10) 0.0010(10) -0.0011(10)
C7 0.0691(16) 0.0600(14) 0.0507(13) -0.0006(11) 0.0066(12) 0.0029(11)
C8 0.0746(17) 0.0528(13) 0.0567(14) -0.0034(11) -0.0060(12) 0.0019(11)
C9 0.0693(17) 0.0729(17) 0.0769(18) 0.0000(13) -0.0128(14) -0.0029(14)
C10 0.0637(16) 0.0726(18) 0.087(2) 0.0004(13) 0.0039(15) -0.0033(15)
C11 0.0678(16) 0.0675(16) 0.0656(15) -0.0039(12) 0.0113(13) -0.0032(12)
C12 0.0634(15) 0.0533(13) 0.0562(14) -0.0036(11) 0.0045(11) 0.0005(10)
C13 0.101(2) 0.0790(19) 0.0537(15) 0.0022(15) -0.0050(14) 0.0003(13)
N1 0.0612(12) 0.0571(11) 0.0498(11) -0.0018(8) 0.0038(9) 0.0008(9)
N2 0.0680(14) 0.1037(18) 0.0515(12) -0.0038(12) 0.0052(10) -0.0041(11)
O1 0.0745(14) 0.1301(18) 0.0479(10) 0.0021(12) -0.0030(10) -0.0113(11)
O2 0.0595(11) 0.0935(14) 0.0599(11) -0.0034(9) -0.0014(8) -0.0029(9)
O3 0.0791(13) 0.1217(17) 0.0536(11) 0.0050(11) 0.0131(9) 0.0169(10)

loop_
_atom_type_symbol
_atom_type_description
_atom_type_scat_dispersion_real
_atom_type_scat_dispersion_imag
_atom_type_scat_source
C C 0.0033 0.0016 'International Tables Vol C Tables 4.2.6.8 and 6.1.1.4'
H H 0.0000 0.0000 'International Tables Vol C Tables 4.2.6.8 and 6.1.1.4'
N N 0.0061 0.0033 'International Tables Vol C Tables 4.2.6.8 and 6.1.1.4'
O O 0.0106 0.0060 'International Tables Vol C Tables 4.2.6.8 and 6.1.1.4'

loop_
_geom_angle_atom_site_label_1
_geom_angle_atom_site_label_2
_geom_angle_atom_site_label_3
_geom_angle
C2 C1 C6 121.3(3)
C2 C1 H1 119.4
C6 C1 H1 119.4
C1 C2 C3 119.7(3)
C1 C2 H2 120.1
C3 C2 H2 120.1
C4 C3 C2 120.5(3)
C4 C3 H3 119.8
C2 C3 H3 119.7
C3 C4 C5 120.2(3)
C3 C4 H4 119.9
C5 C4 H4 119.9
O1 C5 C4 118.1(2)
O1 C5 C6 121.7(2)
C4 C5 C6 120.1(2)
C1 C6 C5 118.1(2)
C1 C6 C7 120.3(2)
C5 C6 C7 121.4(2)
O3 C7 O2 123.2(2)
O3 C7 C6 118.9(2)
O2 C7 C6 117.9(2)
C9 C8 N1 118.8(2)
C9 C8 C13 125.2(3)
N1 C8 C13 115.9(2)
C8 C9 C10 119.1(3)
C8 C9 H9 120.4
C10 C9 H9 120.4
C11 C10 C9 121.4(3)
C11 C10 H10 119.3
C9 C10 H10 119.3
C10 C11 C12 119.4(3)
C10 C11 H11 120.3
C12 C11 H11 120.3
N2 C12 N1 118.5(2)
N2 C12 C11 123.6(2)
N1 C12 C11 117.9(2)
C8 C13 H13A 109.5
C8 C13 H13B 109.5
H13A C13 H13B 109.5
C8 C13 H13C 109.5
H13A C13 H13C 109.5
H13B C13 H13C 109.5
C12 N1 C8 123.2(2)
C12 N1 H1B 118.4
C8 N1 H1B 118.4
C12 N2 H2A 120.0
C12 N2 H2B 120.0
H2A N2 H2B 120.0
C5 O1 H1A 106(2)

loop_
_geom_bond_atom_site_label_1
_geom_bond_atom_site_label_2
_geom_bond_distance
C1 C2 1.368(4)
C1 C6 1.374(3)
C1 H1 0.9300
C2 C3 1.374(4)
C2 H2 0.9300
C3 C4 1.353(4)
C3 H3 0.9300
C4 C5 1.379(4)
C4 H4 0.9300
C5 O1 1.346(3)
C5 C6 1.399(3)
C6 C7 1.485(3)
C7 O3 1.248(3)
C7 O2 1.272(3)
C8 C9 1.357(4)
C8 N1 1.361(3)
C8 C13 1.481(4)
C9 C10 1.394(4)
C9 H9 0.9300
C10 C11 1.341(4)
C10 H10 0.9300
C11 C12 1.401(4)
C11 H11 0.9300
C12 N2 1.319(3)
C12 N1 1.351(3)
C13 H13A 0.9600
C13 H13B 0.9600
C13 H13C 0.9600
N1 H1B 0.8600
N2 H2A 0.8600
N2 H2B 0.8600
O1 H1A 0.835(10)

loop_
_geom_hbond_atom_site_label_D
_geom_hbond_atom_site_label_H
_geom_hbond_atom_site_label_A
_geom_hbond_site_symmetry_A
_geom_hbond_distance_DH
_geom_hbond_distance_HA
_geom_hbond_distance_DA
_geom_hbond_angle_DHA
_geom_hbond_publ_flag
O1 H1A O2 . 0.835(10) 1.774(18) 2.544(3) 152(3) y
N1 H1B O2 9_566 0.86 1.89 2.745(3) 177 y
N2 H2A O3 9_566 0.86 1.93 2.781(3) 169 y
N2 H2B O3 8_454 0.86 2.00 2.836(3) 163 y

loop_
_geom_torsion_atom_site_label_1
_geom_torsion_atom_site_label_2
_geom_torsion_atom_site_label_3
_geom_torsion_atom_site_label_4
_geom_torsion
C6 C1 C2 C3 -0.8(6)
C1 C2 C3 C4 0.6(7)
C2 C3 C4 C5 -0.1(6)
C3 C4 C5 O1 178.2(3)
C3 C4 C5 C6 -0.2(4)
C2 C1 C6 C5 0.4(5)
C2 C1 C6 C7 -175.4(3)
O1 C5 C6 C1 -178.3(3)
C4 C5 C6 C1 0.1(4)
O1 C5 C6 C7 -2.4(4)
C4 C5 C6 C7 175.9(2)
C1 C6 C7 O3 -5.0(4)
C5 C6 C7 O3 179.2(2)
C1 C6 C7 O2 173.6(3)
C5 C6 C7 O2 -2.1(3)
N1 C8 C9 C10 0.5(4)
C13 C8 C9 C10 -179.4(3)
C8 C9 C10 C11 -0.2(4)
C9 C10 C11 C12 -0.2(4)
C10 C11 C12 N2 -178.9(3)
C10 C11 C12 N1 0.3(4)
N2 C12 N1 C8 179.2(2)
C11 C12 N1 C8 0.0(3)
C9 C8 N1 C12 -0.4(4)
C13 C8 N1 C12 179.5(2)

_cod_database_fobs_code 1543275
